data_2242250
loop_
_publ_author_name
'Piccialli, Vincenzo'
'Tuzi, Angela'
'Centore, Roberto'

_publ_section_title
;
 Crystal structure of a new spiro-polytetrahydrofuran compound with
 translational pseudosymmetry:
 <i>rac</i>-(2<i>S</i>,2'<i>S</i>,5'<i>R</i>)-2-methyl-5'-[(1<i>R</i>,2<i>R</i>,5<i>S</i>,5'<i>R</i>)-1,4,4,5'-tetramethyldihydro-3'<i>H</i>-3,8-dioxaspiro[bicyclo[3.2.1]octane-2,2'-furan]-5'-yl]hexahydro[2,2'-bifuran]-5(2<i>H</i>)-one
;
_journal_coeditor_code RZ5214
_journal_issue 5
_journal_name_full 'Acta Crystallographica Section E'
_journal_page_first 780
_journal_page_last 784
_journal_paper_doi 10.1107/S2056989017006065
_journal_volume 73
_journal_year 2017
_chemical_formula_iupac 'C22 H34 O6'
_chemical_formula_moiety 'C22 H34 O6'
_chemical_formula_sum 'C22 H34 O6'
_chemical_formula_weight 394.49
_chemical_name_systematic
<i>rac</i>-(2<i>S</i>,2'<i>S</i>,5'<i>R</i>)-2-Methyl-5'-[(1<i>R</i>,2<i>R</i>,5<i>S</i>,5'<i>R</i>)-1,4,4,5'-tetramethyldihydro-3'<i>H</i>-3,8-dioxaspiro[bicyclo[3.2.1]octane-2,2'-furan]-5'-yl]hexahydro[2,2'-bifuran]-5(2<i>H</i>)-one
_space_group_crystal_system triclinic
_space_group_IT_number 2
_space_group_name_Hall '-P 1'
_space_group_name_H-M_alt 'P -1'
_symmetry_space_group_name_Hall '-P 1'
_symmetry_space_group_name_H-M 'P -1'
_atom_sites_solution_hydrogens geom
_atom_sites_solution_primary direct
_atom_sites_solution_secondary difmap
_cell_angle_alpha 68.622(11)
_cell_angle_beta 67.780(19)
_cell_angle_gamma 88.557(15)
_cell_formula_units_Z 4
_cell_length_a 11.750(4)
_cell_length_b 13.8050(10)
_cell_length_c 14.737(2)
_cell_measurement_reflns_used 170
_cell_measurement_temperature 173(2)
_cell_measurement_theta_max 23.588
_cell_measurement_theta_min 3.775
_cell_volume 2043.0(8)
_computing_cell_refinement
;
DIRAX/LSQ (Duisenberg <i>et al.</i>, 2000)
;
_computing_data_collection
;
<i>COLLECT</i> (Nonius, 1999)
;
_computing_data_reduction
;
EvalCCD (Duisenberg <i>et al.</i>, 2003)
;
_computing_molecular_graphics
;
ORTEP-3 for Windows (Farrugia, 2012) and
Mercury (Macrae <i>et al.</i>, 2006)
;
_computing_publication_material
;
WinGX (Farrugia, 2012)
;
_computing_structure_refinement
;
SHELXL2016 (Sheldrick, 2015)
;
_computing_structure_solution
;
SIR97 (Altomare <i>et al.</i>, 1999)
;
_diffrn_ambient_temperature 173(2)
_diffrn_detector_area_resol_mean 9
_diffrn_measured_fraction_theta_full 0.997
_diffrn_measured_fraction_theta_max 0.986
_diffrn_measurement_device 'four-circle diffractometer'
_diffrn_measurement_device_type 'Bruker--Nonius KappaCCD'
_diffrn_measurement_method
;
CCD rotation images, thick slices
;
_diffrn_radiation_monochromator graphite
_diffrn_radiation_source 'normal-focus sealed tube'
_diffrn_radiation_type MoK\a
_diffrn_radiation_wavelength 0.71073
_diffrn_reflns_av_R_equivalents 0.0528
_diffrn_reflns_limit_h_max 14
_diffrn_reflns_limit_h_min -15
_diffrn_reflns_limit_k_max 17
_diffrn_reflns_limit_k_min -17
_diffrn_reflns_limit_l_max 17
_diffrn_reflns_limit_l_min -19
_diffrn_reflns_number 30708
_diffrn_reflns_theta_full 25.242
_diffrn_reflns_theta_max 27.498
_diffrn_reflns_theta_min 2.896
_exptl_absorpt_coefficient_mu 0.092
_exptl_absorpt_correction_T_max 0.973
_exptl_absorpt_correction_T_min 0.945
_exptl_absorpt_correction_type multi-scan
_exptl_absorpt_process_details
;
(<i>SADABS</i>; Bruker, 2001)
;
_exptl_crystal_colour colourless
_exptl_crystal_density_diffrn 1.283
_exptl_crystal_description prism
_exptl_crystal_F_000 856
_exptl_crystal_size_max 0.500
_exptl_crystal_size_mid 0.500
_exptl_crystal_size_min 0.120
_refine_diff_density_max 0.351
_refine_diff_density_min -0.211
_refine_ls_extinction_method none
_refine_ls_goodness_of_fit_ref 1.053
_refine_ls_hydrogen_treatment constr
_refine_ls_matrix_type full
_refine_ls_number_parameters 596
_refine_ls_number_reflns 9260
_refine_ls_number_restraints 62
_refine_ls_restrained_S_all 1.052
_refine_ls_R_factor_all 0.1092
_refine_ls_R_factor_gt 0.0523
_refine_ls_shift/su_max 0.000
_refine_ls_shift/su_mean 0.000
_refine_ls_structure_factor_coef Fsqd
_refine_ls_weighting_details 'w=1/[\s^2^(Fo^2^)+(0.0357P)^2^+1.0216P] where P=(Fo^2^+2Fc^2^)/3'
_refine_ls_weighting_scheme calc
_refine_ls_wR_factor_gt 0.1002
_refine_ls_wR_factor_ref 0.1231
_reflns_number_gt 5634
_reflns_number_total 9260
_reflns_threshold_expression 'I > 2\s(I)'
_cod_data_source_file rz5214sup1.cif
_cod_data_source_block I
_cod_original_cell_volume 2043.0(9)
_cod_database_code 2242250
_shelx_space_group_comment
;
The symmetry employed for this shelxl refinement is uniquely defined
by the following loop, which should always be used as a source of
symmetry information in preference to the above space-group names.
They are only intended as comments.
;
_shelx_estimated_absorpt_t_min 0.956
_shelx_estimated_absorpt_t_max 0.989

loop_
_space_group_symop_operation_xyz
'x, y, z'
'-x, -y, -z'

loop_
_atom_site_type_symbol
_atom_site_label
_atom_site_fract_x
_atom_site_fract_y
_atom_site_fract_z
_atom_site_U_iso_or_equiv
_atom_site_adp_type
_atom_site_calc_flag
_atom_site_occupancy
_atom_site_disorder_assembly
_atom_site_disorder_group
O O1A 0.7941(4) 1.1654(4) 0.1721(4) 0.0375(9) Uani d 0.831(10) A 1
O O6A 0.7350(4) 1.1861(3) 0.3254(3) 0.0629(11) Uani d 0.831(10) A 1
C C1A 0.8077(5) 1.1558(3) 0.2620(3) 0.0366(11) Uani d 0.831(10) A 1
C C2A 0.9212(4) 1.1059(3) 0.2652(3) 0.0326(9) Uani d 0.831(10) A 1
H H2A1 0.898512 1.033649 0.319797 0.039 Uiso calc 0.831(10) A 1
H H2A2 0.973206 1.147172 0.281244 0.039 Uiso calc 0.831(10) A 1
C C3A 0.9891(4) 1.1049(4) 0.1557(3) 0.0319(9) Uani d 0.831(10) A 1
H H3A1 1.021556 1.037141 0.159969 0.038 Uiso calc 0.831(10) A 1
H H3A2 1.059075 1.162374 0.112328 0.038 Uiso calc 0.831(10) A 1
C C4A 0.8909(5) 1.1204(4) 0.1084(4) 0.0259(11) Uani d 0.831(10) A 1
C C5A 0.8346(6) 1.0140(5) 0.1266(7) 0.0297(10) Uani d 0.831(10) A 1
H H5A 0.901092 0.985368 0.081019 0.036 Uiso calc 0.831(10) A 1
C C22A 0.9373(7) 1.1937(5) -0.0082(4) 0.0398(14) Uani d 0.831(10) A 1
H H22D 1.002179 1.163839 -0.051118 0.060 Uiso calc 0.831(10) A 1
H H22E 0.868319 1.202101 -0.031208 0.060 Uiso calc 0.831(10) A 1
H H22F 0.971293 1.262267 -0.017197 0.060 Uiso calc 0.831(10) A 1
C C6A 0.7190(5) 1.0057(4) 0.1019(4) 0.0549(15) Uani d 0.831(10) A 1
H H6A1 0.690542 1.075172 0.078964 0.066 Uiso calc 0.831(10) A 1
H H6A2 0.738223 0.978332 0.044950 0.066 Uiso calc 0.831(10) A 1
C C7A 0.6212(2) 0.93056(19) 0.20438(18) 0.0418(6) Uani d 0.831(10) A 1
H H7A1 0.571273 0.884768 0.190982 0.050 Uiso calc 0.831(10) A 1
H H7A2 0.565324 0.968705 0.244885 0.050 Uiso calc 0.831(10) A 1
O O1AA 0.756(2) 1.1546(19) 0.167(2) 0.041(4) Uani d 0.169(10) A 2
O O6AA 0.669(3) 1.1829(15) 0.3139(15) 0.086(7) Uani d 0.169(10) A 2
C C1AA 0.756(3) 1.1610(19) 0.257(2) 0.047(5) Uani d 0.169(10) A 2
C C2AA 0.874(2) 1.1313(18) 0.2664(14) 0.035(4) Uani d 0.169(10) A 2
H H2A3 0.859514 1.062948 0.325806 0.042 Uiso calc 0.169(10) A 2
H H2A4 0.913343 1.185033 0.278771 0.042 Uiso calc 0.169(10) A 2
C C3AA 0.953(2) 1.124(2) 0.1630(19) 0.051(6) Uani d 0.169(10) A 2
H H3A3 1.002862 1.065073 0.173371 0.061 Uiso calc 0.169(10) A 2
H H3A4 1.009976 1.190119 0.113873 0.061 Uiso calc 0.169(10) A 2
C C4AA 0.858(2) 1.106(2) 0.122(2) 0.029(4) Uani d 0.169(10) A 2
C C5AA 0.819(3) 1.005(3) 0.118(4) 0.029(4) Uani d 0.169(10) A 2
H H5AA 0.873705 0.982478 0.060252 0.034 Uiso calc 0.169(10) A 2
C C22C 0.908(4) 1.194(3) 0.013(2) 0.052(7) Uani d 0.169(10) A 2
H H22G 0.982037 1.176475 -0.034170 0.078 Uiso calc 0.169(10) A 2
H H22H 0.844443 1.204721 -0.017063 0.078 Uiso calc 0.169(10) A 2
H H22I 0.928603 1.259043 0.019373 0.078 Uiso calc 0.169(10) A 2
C C6AA 0.690(2) 1.0325(14) 0.1218(19) 0.044(5) Uani d 0.169(10) A 2
H H6A3 0.666426 1.091612 0.144946 0.052 Uiso calc 0.169(10) A 2
H H6A4 0.682395 1.046955 0.053668 0.052 Uiso calc 0.169(10) A 2
C C7AA 0.6212(2) 0.93056(19) 0.20438(18) 0.0418(6) Uani d 0.169(10) A 2
H H7A3 0.595604 0.889371 0.171006 0.050 Uiso calc 0.169(10) A 2
H H7A4 0.545201 0.942885 0.256140 0.050 Uiso calc 0.169(10) A 2
C C8A 0.69801(17) 0.86778(15) 0.26248(15) 0.0272(4) Uani d 1 . .
H H8A 0.729499 0.812376 0.234032 0.033 Uiso calc 1 A 1
C C9A 0.63505(17) 0.81626(15) 0.38235(16) 0.0267(4) Uani d 1 . .
C C10A 0.52124(18) 0.73779(16) 0.41873(17) 0.0318(5) Uani d 1 . .
H H10C 0.443582 0.769365 0.438859 0.038 Uiso calc 1 . .
H H10D 0.526499 0.712579 0.362577 0.038 Uiso calc 1 . .
C C11A 0.52838(18) 0.64930(16) 0.51468(16) 0.0317(5) Uani d 1 . .
H H11A 0.494122 0.665891 0.579086 0.038 Uiso calc 1 . .
H H11B 0.483960 0.582090 0.528605 0.038 Uiso calc 1 . .
C C12A 0.66756(17) 0.64591(15) 0.47904(15) 0.0255(4) Uani d 1 . .
C C13A 0.71980(18) 0.60110(15) 0.56538(15) 0.0286(4) Uani d 1 . .
C C14A 0.6708(2) 0.48395(16) 0.63024(16) 0.0357(5) Uani d 1 . .
H H14C 0.662567 0.463781 0.704377 0.043 Uiso calc 1 . .
H H14D 0.589222 0.467051 0.630610 0.043 Uiso calc 1 . .
C C15A 0.7696(2) 0.42793(16) 0.57253(17) 0.0378(5) Uani d 1 . .
H H15C 0.813672 0.388297 0.617102 0.045 Uiso calc 1 . .
H H15D 0.732000 0.379106 0.553233 0.045 Uiso calc 1 . .
C C16A 0.85690(19) 0.51736(16) 0.47390(17) 0.0315(5) Uani d 1 . .
H H16A 0.942948 0.498125 0.451297 0.038 Uiso calc 1 . .
C C17A 0.81794(17) 0.55502(16) 0.38037(16) 0.0277(4) Uani d 1 . .
C C18A 0.8093(2) 0.46739(17) 0.34289(18) 0.0366(5) Uani d 1 . .
H H18A 0.790395 0.495166 0.279531 0.055 Uiso calc 1 . .
H H18B 0.743498 0.411521 0.399243 0.055 Uiso calc 1 . .
H H18C 0.888624 0.439043 0.325743 0.055 Uiso calc 1 . .
C C19A 0.90815(18) 0.64781(17) 0.28822(16) 0.0348(5) Uani d 1 . .
H H19A 0.906290 0.707245 0.309888 0.052 Uiso calc 1 . .
H H19B 0.884042 0.667780 0.227673 0.052 Uiso calc 1 . .
H H19C 0.992157 0.628105 0.267823 0.052 Uiso calc 1 . .
C C20A 0.7055(2) 0.66729(17) 0.63017(17) 0.0385(5) Uani d 1 . .
H H20A 0.747140 0.738635 0.583015 0.058 Uiso calc 1 . .
H H20B 0.742931 0.636565 0.681808 0.058 Uiso calc 1 . .
H H20C 0.617240 0.669606 0.667730 0.058 Uiso calc 1 . .
C C21A 0.6049(2) 0.89513(17) 0.43579(17) 0.0365(5) Uani d 1 . .
H H21D 0.682061 0.933573 0.422843 0.055 Uiso calc 1 . .
H H21E 0.558584 0.857879 0.512363 0.055 Uiso calc 1 . .
H H21F 0.554531 0.944625 0.406515 0.055 Uiso calc 1 . .
O O2A 0.80145(12) 0.94254(11) 0.23244(10) 0.0301(3) Uani d 1 . .
O O3A 0.72123(11) 0.75191(10) 0.41868(10) 0.0261(3) Uani d 1 . .
O O4A 0.69431(11) 0.58450(10) 0.41502(10) 0.0265(3) Uani d 1 . .
O O5A 0.85203(12) 0.60137(11) 0.51048(11) 0.0306(3) Uani d 1 . .
C C1B 0.7270(2) 1.17216(16) 0.74402(17) 0.0349(5) Uani d 1 . .
C C2B 0.8416(2) 1.15504(18) 0.76542(17) 0.0374(5) Uani d 1 . .
H H2B1 0.829478 1.087239 0.825002 0.045 Uiso calc 1 . .
H H2B2 0.864727 1.212116 0.783296 0.045 Uiso calc 1 . .
C C3B 0.94100(19) 1.15475(17) 0.66314(16) 0.0346(5) Uani d 1 . .
H H3B1 0.993853 1.099103 0.678047 0.042 Uiso calc 1 . .
H H3B2 0.994039 1.223394 0.620961 0.042 Uiso calc 1 . .
C C4B 0.86699(18) 1.13305(16) 0.60480(15) 0.0280(4) Uani d 1 . .
C C5B 0.85239(19) 1.01823(15) 0.61969(15) 0.0282(4) Uani d 1 . .
H H5B 0.935272 1.000615 0.581203 0.034 Uiso calc 1 . .
C C6B 0.7592(2) 0.98840(17) 0.58105(16) 0.0351(5) Uani d 1 . .
H H6B1 0.729247 1.051475 0.542514 0.042 Uiso calc 1 . .
H H6B2 0.796855 0.950216 0.533855 0.042 Uiso calc 1 . .
C C7B 0.65457(19) 0.91825(16) 0.68284(16) 0.0310(5) Uani d 1 . .
H H7B1 0.591918 0.959725 0.712633 0.037 Uiso calc 1 . .
H H7B2 0.613531 0.864893 0.671045 0.037 Uiso calc 1 . .
C C8B 0.72199(17) 0.86788(15) 0.75470(15) 0.0256(4) Uani d 1 . .
H H8B 0.767863 0.813131 0.732103 0.031 Uiso calc 1 . .
C C9B 0.64364(17) 0.81890(15) 0.87288(15) 0.0248(4) Uani d 1 . .
C C10B 0.53397(17) 0.74261(15) 0.89629(16) 0.0284(4) Uani d 1 . .
H H10A 0.457917 0.777043 0.903113 0.034 Uiso calc 1 . .
H H10B 0.552599 0.714548 0.839949 0.034 Uiso calc 1 . .
C C11B 0.52016(17) 0.65634(16) 1.00148(16) 0.0282(4) Uani d 1 . .
H H11C 0.477615 0.589592 1.012303 0.034 Uiso calc 1 . .
H H11D 0.474249 0.676778 1.062090 0.034 Uiso calc 1 . .
C C12B 0.65513(17) 0.64795(14) 0.98652(15) 0.0244(4) Uani d 1 . .
C C13B 0.67927(17) 0.60497(16) 1.08886(15) 0.0287(4) Uani d 1 . .
C C14B 0.61423(19) 0.49183(16) 1.15659(17) 0.0346(5) Uani d 1 . .
H H14A 0.592341 0.475375 1.232892 0.042 Uiso calc 1 . .
H H14B 0.537857 0.480973 1.146110 0.042 Uiso calc 1 . .
C C15B 0.7095(2) 0.42414(17) 1.11669(18) 0.0393(5) Uani d 1 . .
H H15A 0.733957 0.377801 1.173765 0.047 Uiso calc 1 . .
H H15B 0.676818 0.380541 1.089258 0.047 Uiso calc 1 . .
C C16B 0.81841(19) 0.50423(17) 1.02812(17) 0.0338(5) Uani d 1 . .
H H16B 0.898251 0.475607 1.024940 0.041 Uiso calc 1 . .
C C17B 0.81419(17) 0.54378(17) 0.91854(17) 0.0313(5) Uani d 1 . .
C C18B 0.8173(2) 0.45619(19) 0.8788(2) 0.0437(6) Uani d 1 . .
H H18D 0.815124 0.484935 0.808142 0.065 Uiso calc 1 . .
H H18E 0.745160 0.402990 0.927795 0.065 Uiso calc 1 . .
H H18F 0.893443 0.424105 0.874821 0.065 Uiso calc 1 . .
C C19B 0.92101(19) 0.62996(19) 0.83865(18) 0.0417(5) Uani d 1 . .
H H19D 0.918182 0.687035 0.863745 0.063 Uiso calc 1 . .
H H19E 0.913827 0.656955 0.769899 0.063 Uiso calc 1 . .
H H19F 0.999839 0.601432 0.830839 0.063 Uiso calc 1 . .
C C20B 0.6535(2) 0.67817(18) 1.14691(17) 0.0385(5) Uani d 1 . .
H H20D 0.707216 0.745088 1.100893 0.058 Uiso calc 1 . .
H H20E 0.670064 0.646793 1.211257 0.058 Uiso calc 1 . .
H H20F 0.566500 0.690312 1.166389 0.058 Uiso calc 1 . .
C C21B 0.60291(19) 0.89926(16) 0.92287(16) 0.0320(5) Uani d 1 . .
H H21A 0.675150 0.933495 0.922613 0.048 Uiso calc 1 . .
H H21B 0.542534 0.864114 0.996128 0.048 Uiso calc 1 . .
H H21C 0.564753 0.952034 0.882138 0.048 Uiso calc 1 . .
C C22B 0.9201(2) 1.20377(17) 0.48758(16) 0.0391(5) Uani d 1 . .
H H22A 0.931551 1.276899 0.479708 0.059 Uiso calc 1 . .
H H22B 0.862717 1.196301 0.455859 0.059 Uiso calc 1 . .
H H22C 1.000195 1.183691 0.451622 0.059 Uiso calc 1 . .
O O1B 0.74377(13) 1.16057(11) 0.65307(11) 0.0326(3) Uani d 1 . .
O O2B 0.81091(12) 0.95312(10) 0.73040(10) 0.0287(3) Uani d 1 . .
O O3B 0.71721(11) 0.75179(10) 0.92470(10) 0.0261(3) Uani d 1 . .
O O4B 0.69548(11) 0.58174(10) 0.92806(10) 0.0277(3) Uani d 1 . .
O O5B 0.80931(12) 0.59184(11) 1.05972(11) 0.0331(3) Uani d 1 . .
O O6B 0.63093(15) 1.19412(13) 0.79565(13) 0.0491(4) Uani d 1 . .

loop_
_atom_site_aniso_label
_atom_site_aniso_U_11
_atom_site_aniso_U_22
_atom_site_aniso_U_33
_atom_site_aniso_U_12
_atom_site_aniso_U_13
_atom_site_aniso_U_23
O1A 0.046(2) 0.0343(18) 0.0352(13) 0.0167(16) -0.0199(15) -0.0130(11)
O6A 0.090(3) 0.0528(17) 0.0419(14) 0.0319(18) -0.0168(16) -0.0245(12)
C1A 0.048(3) 0.0219(16) 0.0321(16) 0.007(2) -0.013(2) -0.0048(12)
C2A 0.036(2) 0.0289(19) 0.0316(15) -0.0011(15) -0.0157(15) -0.0078(13)
C3A 0.025(2) 0.0326(19) 0.0345(16) -0.0003(14) -0.0110(15) -0.0097(13)
C4A 0.027(2) 0.0172(17) 0.024(2) -0.0065(16) -0.0042(18) -0.0038(15)
C5A 0.044(2) 0.023(2) 0.0247(19) -0.0046(17) -0.0201(13) -0.0057(12)
C22A 0.056(4) 0.0252(18) 0.021(2) -0.0007(17) -0.008(2) 0.0015(18)
C6A 0.073(3) 0.043(3) 0.054(2) -0.009(2) -0.045(2) -0.0011(18)
C7A 0.0403(13) 0.0460(15) 0.0430(13) 0.0095(11) -0.0244(11) -0.0133(11)
O1AA 0.061(9) 0.022(5) 0.040(6) 0.007(7) -0.021(7) -0.011(4)
O6AA 0.124(14) 0.048(8) 0.044(8) -0.005(10) 0.005(10) -0.013(6)
C1AA 0.061(10) 0.019(6) 0.042(8) -0.006(9) -0.005(9) -0.004(6)
C2AA 0.048(10) 0.030(8) 0.028(6) -0.002(7) -0.013(8) -0.012(6)
C3AA 0.034(9) 0.043(9) 0.052(8) -0.007(7) -0.009(7) -0.001(7)
C4AA 0.014(8) 0.045(8) 0.014(6) -0.014(6) -0.008(6) 0.006(6)
C5AA 0.049(5) 0.017(4) 0.023(5) -0.011(4) -0.019(5) -0.005(4)
C22C 0.055(15) 0.058(11) 0.033(11) -0.011(10) 0.007(10) -0.030(9)
C6AA 0.065(8) 0.027(8) 0.058(8) 0.000(7) -0.057(6) -0.004(6)
C7AA 0.0403(13) 0.0460(15) 0.0430(13) 0.0095(11) -0.0244(11) -0.0133(11)
C8A 0.0289(10) 0.0235(11) 0.0325(11) 0.0022(8) -0.0153(9) -0.0110(9)
C9A 0.0256(10) 0.0234(11) 0.0325(11) 0.0032(8) -0.0128(8) -0.0110(9)
C10A 0.0228(10) 0.0311(12) 0.0406(12) 0.0009(8) -0.0115(9) -0.0137(10)
C11A 0.0266(10) 0.0283(12) 0.0356(11) -0.0016(8) -0.0060(9) -0.0134(10)
C12A 0.0255(10) 0.0207(10) 0.0269(10) -0.0023(8) -0.0074(8) -0.0082(8)
C13A 0.0319(11) 0.0233(11) 0.0250(10) -0.0026(8) -0.0071(8) -0.0071(9)
C14A 0.0453(13) 0.0264(12) 0.0269(11) -0.0020(9) -0.0114(9) -0.0034(9)
C15A 0.0491(13) 0.0230(12) 0.0400(13) 0.0029(10) -0.0215(11) -0.0068(10)
C16A 0.0303(11) 0.0301(12) 0.0393(12) 0.0064(9) -0.0166(9) -0.0162(10)
C17A 0.0213(9) 0.0309(12) 0.0324(11) 0.0047(8) -0.0102(8) -0.0145(9)
C18A 0.0343(11) 0.0381(13) 0.0434(13) 0.0072(10) -0.0147(10) -0.0230(11)
C19A 0.0279(11) 0.0404(13) 0.0306(11) -0.0011(9) -0.0057(9) -0.0135(10)
C20A 0.0514(14) 0.0330(13) 0.0303(11) -0.0001(10) -0.0157(10) -0.0116(10)
C21A 0.0445(13) 0.0301(12) 0.0346(12) 0.0052(10) -0.0125(10) -0.0154(10)
O2A 0.0342(8) 0.0242(8) 0.0280(7) -0.0050(6) -0.0156(6) -0.0019(6)
O3A 0.0251(7) 0.0188(7) 0.0301(7) -0.0024(5) -0.0119(6) -0.0033(6)
O4A 0.0236(7) 0.0278(8) 0.0302(7) 0.0013(6) -0.0100(6) -0.0139(6)
O5A 0.0316(7) 0.0303(8) 0.0330(8) 0.0007(6) -0.0162(6) -0.0117(7)
C1B 0.0379(12) 0.0254(12) 0.0343(12) -0.0073(9) -0.0071(10) -0.0105(10)
C2B 0.0437(13) 0.0363(13) 0.0300(11) -0.0083(10) -0.0117(10) -0.0124(10)
C3B 0.0346(11) 0.0324(12) 0.0331(11) -0.0071(9) -0.0128(9) -0.0084(10)
C4B 0.0301(10) 0.0255(11) 0.0253(10) 0.0005(8) -0.0092(8) -0.0082(9)
C5B 0.0346(11) 0.0257(11) 0.0217(10) 0.0021(8) -0.0108(8) -0.0066(9)
C6B 0.0510(13) 0.0282(12) 0.0310(11) 0.0020(10) -0.0216(10) -0.0109(10)
C7B 0.0385(12) 0.0283(12) 0.0344(11) 0.0045(9) -0.0195(9) -0.0154(9)
C8B 0.0286(10) 0.0200(10) 0.0295(10) 0.0016(8) -0.0118(8) -0.0108(8)
C9B 0.0251(10) 0.0209(10) 0.0287(10) 0.0024(8) -0.0121(8) -0.0082(8)
C10B 0.0253(10) 0.0252(11) 0.0368(11) 0.0029(8) -0.0152(9) -0.0111(9)
C11B 0.0237(10) 0.0240(11) 0.0347(11) -0.0002(8) -0.0096(8) -0.0107(9)
C12B 0.0231(9) 0.0180(10) 0.0308(10) -0.0012(8) -0.0094(8) -0.0089(8)
C13B 0.0261(10) 0.0266(11) 0.0277(10) -0.0021(8) -0.0074(8) -0.0072(9)
C14B 0.0358(12) 0.0279(12) 0.0327(11) -0.0041(9) -0.0131(9) -0.0035(9)
C15B 0.0442(13) 0.0288(12) 0.0427(13) 0.0036(10) -0.0209(11) -0.0075(10)
C16B 0.0292(11) 0.0322(12) 0.0458(13) 0.0085(9) -0.0193(10) -0.0167(10)
C17B 0.0227(10) 0.0329(12) 0.0402(12) 0.0067(8) -0.0111(9) -0.0175(10)
C18B 0.0416(13) 0.0436(15) 0.0555(15) 0.0153(11) -0.0199(11) -0.0295(13)
C19B 0.0296(11) 0.0460(15) 0.0436(13) 0.0045(10) -0.0061(10) -0.0195(11)
C20B 0.0479(13) 0.0375(13) 0.0331(12) 0.0008(10) -0.0182(10) -0.0143(10)
C21B 0.0378(12) 0.0261(11) 0.0313(11) 0.0028(9) -0.0119(9) -0.0117(9)
C22B 0.0514(14) 0.0291(12) 0.0288(11) -0.0001(10) -0.0135(10) -0.0044(10)
O1B 0.0364(8) 0.0287(8) 0.0346(8) 0.0047(6) -0.0143(6) -0.0138(7)
O2B 0.0339(7) 0.0242(8) 0.0252(7) -0.0052(6) -0.0138(6) -0.0036(6)
O3B 0.0260(7) 0.0197(7) 0.0300(7) -0.0022(5) -0.0138(6) -0.0035(6)
O4B 0.0261(7) 0.0277(8) 0.0331(8) 0.0047(6) -0.0127(6) -0.0151(6)
O5B 0.0293(7) 0.0328(8) 0.0418(8) 0.0013(6) -0.0182(6) -0.0148(7)
O6B 0.0419(9) 0.0495(11) 0.0485(10) 0.0008(8) -0.0032(8) -0.0260(9)

loop_
_atom_type_symbol
_atom_type_description
_atom_type_scat_dispersion_real
_atom_type_scat_dispersion_imag
_atom_type_scat_source
C C 0.0033 0.0016 'International Tables Vol C Tables 4.2.6.8 and 6.1.1.4'
H H 0.0000 0.0000 'International Tables Vol C Tables 4.2.6.8 and 6.1.1.4'
O O 0.0106 0.0060 'International Tables Vol C Tables 4.2.6.8 and 6.1.1.4'

loop_
_geom_angle_atom_site_label_1
_geom_angle_atom_site_label_2
_geom_angle_atom_site_label_3
_geom_angle
_geom_angle_publ_flag
C1A O1A C4A 111.5(4) no
O6A C1A O1A 120.9(4) no
O6A C1A C2A 129.0(4) no
O1A C1A C2A 110.1(4) no
C1A C2A C3A 105.2(3) no
C1A C2A H2A1 110.7 no
C3A C2A H2A1 110.7 no
C1A C2A H2A2 110.7 no
C3A C2A H2A2 110.7 no
H2A1 C2A H2A2 108.8 no
C2A C3A C4A 104.4(3) no
C2A C3A H3A1 110.9 no
C4A C3A H3A1 110.9 no
C2A C3A H3A2 110.9 no
C4A C3A H3A2 110.9 no
H3A1 C3A H3A2 108.9 no
O1A C4A C5A 107.5(4) no
O1A C4A C22A 109.2(4) no
C5A C4A C22A 111.4(6) no
O1A C4A C3A 104.8(3) no
C5A C4A C3A 108.9(4) no
C22A C4A C3A 114.6(5) no
O2A C5A C4A 111.9(5) no
O2A C5A C6A 105.1(5) no
C4A C5A C6A 119.6(5) no
O2A C5A H5A 106.5 no
C4A C5A H5A 106.5 no
C6A C5A H5A 106.5 no
C4A C22A H22D 109.5 no
C4A C22A H22E 109.5 no
H22D C22A H22E 109.5 no
C4A C22A H22F 109.5 no
H22D C22A H22F 109.5 no
H22E C22A H22F 109.5 no
C7A C6A C5A 105.5(5) no
C7A C6A H6A1 110.6 no
C5A C6A H6A1 110.6 no
C7A C6A H6A2 110.6 no
C5A C6A H6A2 110.6 no
H6A1 C6A H6A2 108.8 no
C6A C7A C8A 102.6(3) no
C6A C7A H7A1 111.3 no
C8A C7A H7A1 111.3 no
C6A C7A H7A2 111.3 no
C8A C7A H7A2 111.3 no
H7A1 C7A H7A2 109.2 no
C1AA O1AA C4AA 111(2) no
O6AA C1AA O1AA 120(2) no
O6AA C1AA C2AA 131(3) no
O1AA C1AA C2AA 109(2) no
C1AA C2AA C3AA 105.3(19) no
C1AA C2AA H2A3 110.7 no
C3AA C2AA H2A3 110.7 no
C1AA C2AA H2A4 110.7 no
C3AA C2AA H2A4 110.7 no
H2A3 C2AA H2A4 108.8 no
C2AA C3AA C4AA 102.4(17) no
C2AA C3AA H3A3 111.3 no
C4AA C3AA H3A3 111.3 no
C2AA C3AA H3A4 111.3 no
C4AA C3AA H3A4 111.3 no
H3A3 C3AA H3A4 109.2 no
O1AA C4AA C5AA 113(2) no
O1AA C4AA C22C 95(2) no
C5AA C4AA C22C 112(3) no
O1AA C4AA C3AA 104.2(18) no
C5AA C4AA C3AA 127(2) no
C22C C4AA C3AA 100(3) no
C4AA C5AA O2A 92(2) no
C4AA C5AA C6AA 95(2) no
O2A C5AA C6AA 106(3) no
C4AA C5AA H5AA 119.5 no
O2A C5AA H5AA 119.5 no
C6AA C5AA H5AA 119.5 no
C4AA C22C H22G 109.5 no
C4AA C22C H22H 109.5 no
H22G C22C H22H 109.5 no
C4AA C22C H22I 109.5 no
H22G C22C H22I 109.5 no
H22H C22C H22I 109.5 no
C7AA C6AA C5AA 96.0(19) no
C7AA C6AA H6A3 112.5 no
C5AA C6AA H6A3 112.5 no
C7AA C6AA H6A4 112.5 no
C5AA C6AA H6A4 112.5 no
H6A3 C6AA H6A4 110.1 no
C6AA C7AA C8A 112.1(9) no
C6AA C7AA H7A3 109.2 no
C8A C7AA H7A3 109.2 no
C6AA C7AA H7A4 109.2 no
C8A C7AA H7A4 109.2 no
H7A3 C7AA H7A4 107.9 no
O2A C8A C9A 109.92(15) no
O2A C8A C7A 103.93(16) no
C9A C8A C7A 117.02(17) no
O2A C8A C7AA 103.93(16) no
C9A C8A C7AA 117.02(17) no
O2A C8A H8A 108.5 no
C9A C8A H8A 108.5 no
C7A C8A H8A 108.5 no
O3A C9A C8A 106.95(15) no
O3A C9A C21A 107.88(15) no
C8A C9A C21A 113.05(17) no
O3A C9A C10A 104.33(15) no
C8A C9A C10A 112.00(16) no
C21A C9A C10A 112.03(17) no
C11A C10A C9A 102.66(16) no
C11A C10A H10C 111.2 no
C9A C10A H10C 111.2 no
C11A C10A H10D 111.2 no
C9A C10A H10D 111.2 no
H10C C10A H10D 109.1 no
C12A C11A C10A 101.66(16) no
C12A C11A H11A 111.4 no
C10A C11A H11A 111.4 no
C12A C11A H11B 111.4 no
C10A C11A H11B 111.4 no
H11A C11A H11B 109.3 no
O3A C12A O4A 112.13(15) no
O3A C12A C11A 104.77(15) no
O4A C12A C11A 104.51(15) no
O3A C12A C13A 107.64(14) no
O4A C12A C13A 109.83(15) no
C11A C12A C13A 117.95(16) no
O5A C13A C20A 107.20(16) no
O5A C13A C14A 103.47(16) no
C20A C13A C14A 115.17(17) no
O5A C13A C12A 106.63(15) no
C20A C13A C12A 113.08(17) no
C14A C13A C12A 110.42(16) no
C15A C14A C13A 103.99(16) no
C15A C14A H14C 111.0 no
C13A C14A H14C 111.0 no
C15A C14A H14D 111.0 no
C13A C14A H14D 111.0 no
H14C C14A H14D 109.0 no
C16A C15A C14A 103.55(17) no
C16A C15A H15C 111.1 no
C14A C15A H15C 111.1 no
C16A C15A H15D 111.1 no
C14A C15A H15D 111.1 no
H15C C15A H15D 109.0 no
O5A C16A C15A 102.84(16) no
O5A C16A C17A 107.85(16) no
C15A C16A C17A 115.43(17) no
O5A C16A H16A 110.1 no
C15A C16A H16A 110.1 no
C17A C16A H16A 110.1 no
O4A C17A C18A 106.01(15) no
O4A C17A C19A 110.16(16) no
C18A C17A C19A 109.42(17) no
O4A C17A C16A 108.77(15) no
C18A C17A C16A 111.31(17) no
C19A C17A C16A 111.04(16) no
C17A C18A H18A 109.5 no
C17A C18A H18B 109.5 no
H18A C18A H18B 109.5 no
C17A C18A H18C 109.5 no
H18A C18A H18C 109.5 no
H18B C18A H18C 109.5 no
C17A C19A H19A 109.5 no
C17A C19A H19B 109.5 no
H19A C19A H19B 109.5 no
C17A C19A H19C 109.5 no
H19A C19A H19C 109.5 no
H19B C19A H19C 109.5 no
C13A C20A H20A 109.5 no
C13A C20A H20B 109.5 no
H20A C20A H20B 109.5 no
C13A C20A H20C 109.5 no
H20A C20A H20C 109.5 no
H20B C20A H20C 109.5 no
C9A C21A H21D 109.5 no
C9A C21A H21E 109.5 no
H21D C21A H21E 109.5 no
C9A C21A H21F 109.5 no
H21D C21A H21F 109.5 no
H21E C21A H21F 109.5 no
C5A O2A C8A 110.0(2) no
C8A O2A C5AA 98.7(10) no
C12A O3A C9A 111.45(14) no
C12A O4A C17A 117.81(14) no
C16A O5A C13A 103.34(14) no
O6B C1B O1B 121.6(2) no
O6B C1B C2B 128.4(2) no
O1B C1B C2B 110.03(18) no
C1B C2B C3B 105.16(17) no
C1B C2B H2B1 110.7 no
C3B C2B H2B1 110.7 no
C1B C2B H2B2 110.7 no
C3B C2B H2B2 110.7 no
H2B1 C2B H2B2 108.8 no
C2B C3B C4B 103.78(16) no
C2B C3B H3B1 111.0 no
C4B C3B H3B1 111.0 no
C2B C3B H3B2 111.0 no
C4B C3B H3B2 111.0 no
H3B1 C3B H3B2 109.0 no
O1B C4B C22B 107.36(16) no
O1B C4B C5B 108.01(15) no
C22B C4B C5B 110.79(16) no
O1B C4B C3B 104.90(15) no
C22B C4B C3B 111.96(17) no
C5B C4B C3B 113.39(17) no
O2B C5B C4B 109.47(15) no
O2B C5B C6B 106.46(16) no
C4B C5B C6B 115.39(17) no
O2B C5B H5B 108.4 no
C4B C5B H5B 108.4 no
C6B C5B H5B 108.4 no
C7B C6B C5B 103.64(16) no
C7B C6B H6B1 111.0 no
C5B C6B H6B1 111.0 no
C7B C6B H6B2 111.0 no
C5B C6B H6B2 111.0 no
H6B1 C6B H6B2 109.0 no
C8B C7B C6B 102.36(16) no
C8B C7B H7B1 111.3 no
C6B C7B H7B1 111.3 no
C8B C7B H7B2 111.3 no
C6B C7B H7B2 111.3 no
H7B1 C7B H7B2 109.2 no
O2B C8B C9B 110.87(14) no
O2B C8B C7B 102.99(15) no
C9B C8B C7B 116.84(16) no
O2B C8B H8B 108.6 no
C9B C8B H8B 108.6 no
C7B C8B H8B 108.6 no
O3B C9B C8B 108.28(15) no
O3B C9B C21B 107.89(15) no
C8B C9B C21B 113.21(16) no
O3B C9B C10B 103.86(15) no
C8B C9B C10B 110.72(15) no
C21B C9B C10B 112.34(16) no
C11B C10B C9B 102.84(15) no
C11B C10B H10A 111.2 no
C9B C10B H10A 111.2 no
C11B C10B H10B 111.2 no
C9B C10B H10B 111.2 no
H10A C10B H10B 109.1 no
C10B C11B C12B 101.56(15) no
C10B C11B H11C 111.5 no
C12B C11B H11C 111.5 no
C10B C11B H11D 111.5 no
C12B C11B H11D 111.5 no
H11C C11B H11D 109.3 no
O3B C12B O4B 110.98(14) no
O3B C12B C11B 105.08(15) no
O4B C12B C11B 104.98(14) no
O3B C12B C13B 109.10(14) no
O4B C12B C13B 110.59(15) no
C11B C12B C13B 115.95(16) no
O5B C13B C20B 107.19(16) no
O5B C13B C14B 102.72(16) no
C20B C13B C14B 115.09(17) no
O5B C13B C12B 107.96(15) no
C20B C13B C12B 113.03(17) no
C14B C13B C12B 110.06(16) no
C15B C14B C13B 104.27(16) no
C15B C14B H14A 110.9 no
C13B C14B H14A 110.9 no
C15B C14B H14B 110.9 no
C13B C14B H14B 110.9 no
H14A C14B H14B 108.9 no
C16B C15B C14B 103.42(17) no
C16B C15B H15A 111.1 no
C14B C15B H15A 111.1 no
C16B C15B H15B 111.1 no
C14B C15B H15B 111.1 no
H15A C15B H15B 109.0 no
O5B C16B C15B 103.74(17) no
O5B C16B C17B 107.34(17) no
C15B C16B C17B 115.43(17) no
O5B C16B H16B 110.0 no
C15B C16B H16B 110.0 no
C17B C16B H16B 110.0 no
O4B C17B C18B 105.42(16) no
O4B C17B C19B 111.07(17) no
C18B C17B C19B 109.49(18) no
O4B C17B C16B 107.82(15) no
C18B C17B C16B 112.08(18) no
C19B C17B C16B 110.85(17) no
C17B C18B H18D 109.5 no
C17B C18B H18E 109.5 no
H18D C18B H18E 109.5 no
C17B C18B H18F 109.5 no
H18D C18B H18F 109.5 no
H18E C18B H18F 109.5 no
C17B C19B H19D 109.5 no
C17B C19B H19E 109.5 no
H19D C19B H19E 109.5 no
C17B C19B H19F 109.5 no
H19D C19B H19F 109.5 no
H19E C19B H19F 109.5 no
C13B C20B H20D 109.5 no
C13B C20B H20E 109.5 no
H20D C20B H20E 109.5 no
C13B C20B H20F 109.5 no
H20D C20B H20F 109.5 no
H20E C20B H20F 109.5 no
C9B C21B H21A 109.5 no
C9B C21B H21B 109.5 no
H21A C21B H21B 109.5 no
C9B C21B H21C 109.5 no
H21A C21B H21C 109.5 no
H21B C21B H21C 109.5 no
C4B C22B H22A 109.5 no
C4B C22B H22B 109.5 no
H22A C22B H22B 109.5 no
C4B C22B H22C 109.5 no
H22A C22B H22C 109.5 no
H22B C22B H22C 109.5 no
C1B O1B C4B 111.83(16) no
C5B O2B C8B 108.66(14) no
C12B O3B C9B 111.50(13) no
C12B O4B C17B 117.36(14) no
C16B O5B C13B 103.05(14) no

loop_
_geom_bond_atom_site_label_1
_geom_bond_atom_site_label_2
_geom_bond_distance
_geom_bond_publ_flag
O1A C1A 1.353(6) no
O1A C4A 1.464(5) no
O6A C1A 1.200(6) no
C1A C2A 1.493(5) no
C2A C3A 1.511(5) no
C2A H2A1 0.9900 no
C2A H2A2 0.9900 no
C3A C4A 1.533(6) no
C3A H3A1 0.9900 no
C3A H3A2 0.9900 no
C4A C5A 1.514(5) no
C4A C22A 1.525(5) no
C5A O2A 1.412(9) no
C5A C6A 1.550(6) no
C5A H5A 1.0000 no
C22A H22D 0.9800 no
C22A H22E 0.9800 no
C22A H22F 0.9800 no
C6A C7A 1.511(5) no
C6A H6A1 0.9900 no
C6A H6A2 0.9900 no
C7A C8A 1.517(3) no
C7A H7A1 0.9900 no
C7A H7A2 0.9900 no
O1AA C1AA 1.36(4) no
O1AA C4AA 1.418(19) no
O6AA C1AA 1.17(3) no
C1AA C2AA 1.476(16) no
C2AA C3AA 1.494(18) no
C2AA H2A3 0.9900 no
C2AA H2A4 0.9900 no
C3AA C4AA 1.533(18) no
C3AA H3A3 0.9900 no
C3AA H3A4 0.9900 no
C4AA C5AA 1.499(17) no
C4AA C22C 1.520(17) no
C5AA O2A 1.53(5) no
C5AA C6AA 1.531(18) no
C5AA H5AA 1.0000 no
C22C H22G 0.9800 no
C22C H22H 0.9800 no
C22C H22I 0.9800 no
C6AA C7AA 1.476(16) no
C6AA H6A3 0.9900 no
C6AA H6A4 0.9900 no
C7AA C8A 1.517(3) no
C7AA H7A3 0.9900 no
C7AA H7A4 0.9900 no
C8A O2A 1.436(2) no
C8A C9A 1.515(3) no
C8A H8A 1.0000 no
C9A O3A 1.456(2) no
C9A C21A 1.525(3) no
C9A C10A 1.535(3) no
C10A C11A 1.524(3) no
C10A H10C 0.9900 no
C10A H10D 0.9900 no
C11A C12A 1.522(3) no
C11A H11A 0.9900 no
C11A H11B 0.9900 no
C12A O3A 1.415(2) no
C12A O4A 1.433(2) no
C12A C13A 1.541(3) no
C13A O5A 1.455(2) no
C13A C20A 1.511(3) no
C13A C14A 1.538(3) no
C14A C15A 1.535(3) no
C14A H14C 0.9900 no
C14A H14D 0.9900 no
C15A C16A 1.522(3) no
C15A H15C 0.9900 no
C15A H15D 0.9900 no
C16A O5A 1.438(2) no
C16A C17A 1.524(3) no
C16A H16A 1.0000 no
C17A O4A 1.448(2) no
C17A C18A 1.521(3) no
C17A C19A 1.523(3) no
C18A H18A 0.9800 no
C18A H18B 0.9800 no
C18A H18C 0.9800 no
C19A H19A 0.9800 no
C19A H19B 0.9800 no
C19A H19C 0.9800 no
C20A H20A 0.9800 no
C20A H20B 0.9800 no
C20A H20C 0.9800 no
C21A H21D 0.9800 no
C21A H21E 0.9800 no
C21A H21F 0.9800 no
C1B O6B 1.202(3) no
C1B O1B 1.348(2) no
C1B C2B 1.491(3) no
C2B C3B 1.519(3) no
C2B H2B1 0.9900 no
C2B H2B2 0.9900 no
C3B C4B 1.533(3) no
C3B H3B1 0.9900 no
C3B H3B2 0.9900 no
C4B O1B 1.462(2) no
C4B C22B 1.521(3) no
C4B C5B 1.524(3) no
C5B O2B 1.435(2) no
C5B C6B 1.535(3) no
C5B H5B 1.0000 no
C6B C7B 1.518(3) no
C6B H6B1 0.9900 no
C6B H6B2 0.9900 no
C7B C8B 1.517(3) no
C7B H7B1 0.9900 no
C7B H7B2 0.9900 no
C8B O2B 1.441(2) no
C8B C9B 1.516(3) no
C8B H8B 1.0000 no
C9B O3B 1.460(2) no
C9B C21B 1.518(3) no
C9B C10B 1.535(3) no
C10B C11B 1.524(3) no
C10B H10A 0.9900 no
C10B H10B 0.9900 no
C11B C12B 1.524(3) no
C11B H11C 0.9900 no
C11B H11D 0.9900 no
C12B O3B 1.419(2) no
C12B O4B 1.430(2) no
C12B C13B 1.539(3) no
C13B O5B 1.449(2) no
C13B C20B 1.505(3) no
C13B C14B 1.538(3) no
C14B C15B 1.524(3) no
C14B H14A 0.9900 no
C14B H14B 0.9900 no
C15B C16B 1.523(3) no
C15B H15A 0.9900 no
C15B H15B 0.9900 no
C16B O5B 1.434(2) no
C16B C17B 1.525(3) no
C16B H16B 1.0000 no
C17B O4B 1.452(2) no
C17B C18B 1.518(3) no
C17B C19B 1.521(3) no
C18B H18D 0.9800 no
C18B H18E 0.9800 no
C18B H18F 0.9800 no
C19B H19D 0.9800 no
C19B H19E 0.9800 no
C19B H19F 0.9800 no
C20B H20D 0.9800 no
C20B H20E 0.9800 no
C20B H20F 0.9800 no
C21B H21A 0.9800 no
C21B H21B 0.9800 no
C21B H21C 0.9800 no
C22B H22A 0.9800 no
C22B H22B 0.9800 no
C22B H22C 0.9800 no

loop_
_geom_hbond_atom_site_label_D
_geom_hbond_atom_site_label_H
_geom_hbond_atom_site_label_A
_geom_hbond_site_symmetry_A
_geom_hbond_distance_DH
_geom_hbond_distance_HA
_geom_hbond_distance_DA
_geom_hbond_angle_DHA
C19A H19A O3A 1_555 0.98 2.39 3.041(3) 124
C19B H19D O3B 1_555 0.98 2.46 3.038(3) 117
C7A H7A1 O6B 2_676 0.99 2.55 3.464(4) 154

loop_
_geom_torsion_atom_site_label_1
_geom_torsion_atom_site_label_2
_geom_torsion_atom_site_label_3
_geom_torsion_atom_site_label_4
_geom_torsion
_geom_torsion_publ_flag
C4A O1A C1A O6A -178.2(4) no
C4A O1A C1A C2A 2.4(5) no
O6A C1A C2A C3A -168.8(5) no
O1A C1A C2A C3A 10.5(5) no
C1A C2A C3A C4A -18.2(4) no
C1A O1A C4A C5A 101.7(5) no
C1A O1A C4A C22A -137.3(6) no
C1A O1A C4A C3A -14.0(5) no
C2A C3A C4A O1A 19.5(4) no
C2A C3A C4A C5A -95.3(5) no
C2A C3A C4A C22A 139.2(5) no
O1A C4A C5A O2A -65.7(5) no
C22A C4A C5A O2A 174.7(4) no
C3A C4A C5A O2A 47.3(5) no
O1A C4A C5A C6A 57.8(8) no
C22A C4A C5A C6A -61.8(8) no
C3A C4A C5A C6A 170.8(6) no
O2A C5A C6A C7A 3.7(6) no
C4A C5A C6A C7A -122.9(6) no
C5A C6A C7A C8A -23.3(5) no
C4AA O1AA C1AA O6AA -167(2) no
C4AA O1AA C1AA C2AA 10(3) no
O6AA C1AA C2AA C3AA -174(3) no
O1AA C1AA C2AA C3AA 9(3) no
C1AA C2AA C3AA C4AA -23(3) no
C1AA O1AA C4AA C5AA 118(3) no
C1AA O1AA C4AA C22C -125(3) no
C1AA O1AA C4AA C3AA -24(3) no
C2AA C3AA C4AA O1AA 28(3) no
C2AA C3AA C4AA C5AA -106(3) no
C2AA C3AA C4AA C22C 126(2) no
O1AA C4AA C5AA O2A -83(2) no
C22C C4AA C5AA O2A 170(2) no
C3AA C4AA C5AA O2A 48(3) no
O1AA C4AA C5AA C6AA 23(4) no
C22C C4AA C5AA C6AA -83(3) no
C3AA C4AA C5AA C6AA 154(2) no
C4AA C5AA C6AA C7AA -133(2) no
O2A C5AA C6AA C7AA -39(2) no
C5AA C6AA C7AA C8A 16(2) no
C6A C7A C8A O2A 34.7(3) no
C6A C7A C8A C9A 156.1(3) no
C6AA C7AA C8A O2A 13.6(12) no
C6AA C7AA C8A C9A 134.9(12) no
O2A C8A C9A O3A -67.97(18) no
C7A C8A C9A O3A 173.84(16) no
C7AA C8A C9A O3A 173.84(16) no
O2A C8A C9A C21A 50.6(2) no
C7A C8A C9A C21A -67.6(2) no
C7AA C8A C9A C21A -67.6(2) no
O2A C8A C9A C10A 178.31(16) no
C7A C8A C9A C10A 60.1(2) no
C7AA C8A C9A C10A 60.1(2) no
O3A C9A C10A C11A 26.54(19) no
C8A C9A C10A C11A 141.86(16) no
C21A C9A C10A C11A -89.9(2) no
C9A C10A C11A C12A -37.60(19) no
C10A C11A C12A O3A 35.65(19) no
C10A C11A C12A O4A -82.43(17) no
C10A C11A C12A C13A 155.29(16) no
O3A C12A C13A O5A -65.08(18) no
O4A C12A C13A O5A 57.26(18) no
C11A C12A C13A O5A 176.79(15) no
O3A C12A C13A C20A 52.5(2) no
O4A C12A C13A C20A 174.83(15) no
C11A C12A C13A C20A -65.6(2) no
O3A C12A C13A C14A -176.82(15) no
O4A C12A C13A C14A -54.5(2) no
C11A C12A C13A C14A 65.0(2) no
O5A C13A C14A C15A -21.82(19) no
C20A C13A C14A C15A -138.47(19) no
C12A C13A C14A C15A 91.95(19) no
C13A C14A C15A C16A -6.4(2) no
C14A C15A C16A O5A 32.83(19) no
C14A C15A C16A C17A -84.3(2) no
O5A C16A C17A O4A -58.47(19) no
C15A C16A C17A O4A 55.8(2) no
O5A C16A C17A C18A -174.91(16) no
C15A C16A C17A C18A -60.6(2) no
O5A C16A C17A C19A 62.9(2) no
C15A C16A C17A C19A 177.22(17) no
C4A C5A O2A C8A 150.6(3) no
C6A C5A O2A C8A 19.3(5) no
C9A C8A O2A C5A -160.7(3) no
C7A C8A O2A C5A -34.7(3) no
C9A C8A O2A C5AA -162.3(13) no
C7AA C8A O2A C5AA -36.3(13) no
C4AA C5AA O2A C8A 145.5(14) no
C6AA C5AA O2A C8A 49.8(19) no
O4A C12A O3A C9A 92.95(17) no
C11A C12A O3A C9A -19.82(19) no
C13A C12A O3A C9A -146.15(15) no
C8A C9A O3A C12A -123.21(15) no
C21A C9A O3A C12A 114.90(17) no
C10A C9A O3A C12A -4.39(19) no
O3A C12A O4A C17A 75.1(2) no
C11A C12A O4A C17A -171.95(15) no
C13A C12A O4A C17A -44.5(2) no
C18A C17A O4A C12A 164.31(16) no
C19A C17A O4A C12A -77.4(2) no
C16A C17A O4A C12A 44.5(2) no
C15A C16A O5A C13A -48.12(18) no
C17A C16A O5A C13A 74.30(18) no
C20A C13A O5A C16A 165.85(16) no
C14A C13A O5A C16A 43.71(18) no
C12A C13A O5A C16A -72.77(17) no
O6B C1B C2B C3B -167.3(2) no
O1B C1B C2B C3B 12.1(2) no
C1B C2B C3B C4B -19.4(2) no
C2B C3B C4B O1B 20.0(2) no
C2B C3B C4B C22B 136.08(19) no
C2B C3B C4B C5B -97.7(2) no
O1B C4B C5B O2B -66.91(19) no
C22B C4B C5B O2B 175.77(16) no
C3B C4B C5B O2B 48.9(2) no
O1B C4B C5B C6B 53.1(2) no
C22B C4B C5B C6B -64.2(2) no
C3B C4B C5B C6B 168.92(16) no
O2B C5B C6B C7B 10.0(2) no
C4B C5B C6B C7B -111.69(19) no
C5B C6B C7B C8B -30.1(2) no
C6B C7B C8B O2B 39.82(18) no
C6B C7B C8B C9B 161.60(16) no
O2B C8B C9B O3B -77.34(18) no
C7B C8B C9B O3B 165.11(15) no
O2B C8B C9B C21B 42.2(2) no
C7B C8B C9B C21B -75.3(2) no
O2B C8B C9B C10B 169.42(15) no
C7B C8B C9B C10B 51.9(2) no
O3B C9B C10B C11B 28.65(18) no
C8B C9B C10B C11B 144.68(16) no
C21B C9B C10B C11B -87.67(19) no
C9B C10B C11B C12B -38.20(18) no
C10B C11B C12B O3B 34.34(18) no
C10B C11B C12B O4B -82.79(17) no
C10B C11B C12B C13B 154.86(16) no
O3B C12B C13B O5B -67.88(18) no
O4B C12B C13B O5B 54.45(19) no
C11B C12B C13B O5B 173.78(15) no
O3B C12B C13B C20B 50.5(2) no
O4B C12B C13B C20B 172.83(15) no
C11B C12B C13B C20B -67.8(2) no
O3B C12B C13B C14B -179.27(15) no
O4B C12B C13B C14B -56.9(2) no
C11B C12B C13B C14B 62.4(2) no
O5B C13B C14B C15B -26.0(2) no
C20B C13B C14B C15B -142.16(19) no
C12B C13B C14B C15B 88.73(19) no
C13B C14B C15B C16B -1.6(2) no
C14B C15B C16B O5B 29.1(2) no
C14B C15B C16B C17B -88.0(2) no
O5B C16B C17B O4B -61.82(19) no
C15B C16B C17B O4B 53.3(2) no
O5B C16B C17B C18B -177.39(16) no
C15B C16B C17B C18B -62.3(2) no
O5B C16B C17B C19B 59.9(2) no
C15B C16B C17B C19B 175.04(18) no
O6B C1B O1B C4B -179.49(19) no
C2B C1B O1B C4B 1.1(2) no
C22B C4B O1B C1B -132.90(17) no
C5B C4B O1B C1B 107.58(17) no
C3B C4B O1B C1B -13.6(2) no
C4B C5B O2B C8B 141.03(16) no
C6B C5B O2B C8B 15.7(2) no
C9B C8B O2B C5B -160.70(15) no
C7B C8B O2B C5B -34.98(19) no
O4B C12B O3B C9B 95.87(16) no
C11B C12B O3B C9B -17.09(19) no
C13B C12B O3B C9B -142.04(15) no
C8B C9B O3B C12B -125.12(15) no
C21B C9B O3B C12B 112.01(16) no
C10B C9B O3B C12B -7.39(19) no
O3B C12B O4B C17B 78.00(19) no
C11B C12B O4B C17B -168.98(15) no
C13B C12B O4B C17B -43.2(2) no
C18B C17B O4B C12B 166.08(17) no
C19B C17B O4B C12B -75.4(2) no
C16B C17B O4B C12B 46.2(2) no
C15B C16B O5B C13B -47.09(19) no
C17B C16B O5B C13B 75.55(18) no
C20B C13B O5B C16B 167.10(16) no
C14B C13B O5B C16B 45.44(18) no
C12B C13B O5B C16B -70.84(18) no

_cod_database_fobs_code 2242250
